data_2239772
loop_
_publ_author_name
'Levytskyy, Volodymyr'
'Babizhetskyy, Volodymyr'
'Kotur, Bohdan'
'Smetana, Volodymyr'

_publ_section_title
;
 Diterbium heptanickel: a crystal structure redetermination
;
_journal_coeditor_code FJ2679
_journal_issue 8
_journal_name_full 'Acta Crystallographica Section E Structure Reports Online'
_journal_page_first i42
_journal_paper_doi 10.1107/S1600536814015384
_journal_volume 70
_journal_year 2014
_chemical_formula_iupac 'Tb1.96 Ni7'
_chemical_formula_moiety 'Ni7 Tb1.96'
_chemical_formula_sum 'Ni7 Tb1.96'
_chemical_formula_weight 722.72
_chemical_name_systematic
;
Diterbium heptanickel
;
_space_group_crystal_system hexagonal
_space_group_IT_number 194
_space_group_name_Hall '-P 6c 2c'
_space_group_name_H-M_alt 'P 63/m m c'
_symmetry_space_group_name_Hall '-P 6c 2c'
_symmetry_space_group_name_H-M 'P 63/m m c'
_audit_creation_method SHELXL-2013
_cell_angle_alpha 90
_cell_angle_beta 90
_cell_angle_gamma 120
_cell_formula_units_Z 4
_cell_length_a 4.9440(10)
_cell_length_b 4.9440(10)
_cell_length_c 24.129(6)
_cell_measurement_reflns_used 7652
_cell_measurement_temperature 293(2)
_cell_measurement_theta_max 32.749
_cell_measurement_theta_min 1.688
_cell_volume 510.77(19)
_computing_cell_refinement '<i>SAINT</i> (Bruker, 2007)'
_computing_data_collection '<i>SMART</i> (Bruker, 2007)'
_computing_data_reduction '<i>SAINT</i> (Bruker, 2007)'
_computing_molecular_graphics '<i>DIAMOND</i> (Brandenburg, 2006)'
_computing_publication_material '<i>publCIF</i> (Westrip, 2010)'
_computing_structure_refinement '<i>SHELXL2013</i> (Sheldrick, 2008) and <i>WinGX</i> (Farrugia, 2012)'
_computing_structure_solution '<i>SIR2011</i> (Burla <i>et al.</i>, 2012)'
_diffrn_ambient_temperature 293(2)
_diffrn_measured_fraction_theta_full 1.000
_diffrn_measured_fraction_theta_max 0.993
_diffrn_measurement_device_type 'Bruker SMART CCD'
_diffrn_measurement_method omega
_diffrn_radiation_type MoK\a
_diffrn_radiation_wavelength 0.71073
_diffrn_reflns_av_R_equivalents 0.0732
_diffrn_reflns_limit_h_max 7
_diffrn_reflns_limit_h_min -7
_diffrn_reflns_limit_k_max 7
_diffrn_reflns_limit_k_min -7
_diffrn_reflns_limit_l_max 35
_diffrn_reflns_limit_l_min -36
_diffrn_reflns_number 7652
_diffrn_reflns_theta_full 25.242
_diffrn_reflns_theta_max 32.749
_diffrn_reflns_theta_min 1.688
_exptl_absorpt_coefficient_mu 51.783
_exptl_absorpt_correction_T_max 0.74
_exptl_absorpt_correction_T_min 0.50
_exptl_absorpt_correction_type multi-scan
_exptl_absorpt_process_details '(<i>SADABS</i>; Bruker, 2007)'
_exptl_crystal_colour 'metallic gray'
_exptl_crystal_density_diffrn 9.398
_exptl_crystal_density_method 'not measured'
_exptl_crystal_description
;
irregular, fragment
;
_exptl_crystal_F_000 1294
_exptl_crystal_size_max 0.05
_exptl_crystal_size_mid 0.04
_exptl_crystal_size_min 0.04
_refine_diff_density_max 1.506
_refine_diff_density_min -1.761
_refine_ls_extinction_coef 0.00061(6)
_refine_ls_extinction_expression Fc^*^=kFc[1+0.001xFc^2^\l^3^/sin(2\q)]^-1/4^
_refine_ls_extinction_method '<i>SHELXL2013</i> (Sheldrick, 2008)'
_refine_ls_goodness_of_fit_ref 1.069
_refine_ls_hydrogen_treatment undef
_refine_ls_matrix_type full
_refine_ls_number_parameters 27
_refine_ls_number_reflns 422
_refine_ls_number_restraints 0
_refine_ls_restrained_S_all 1.069
_refine_ls_R_factor_all 0.0490
_refine_ls_R_factor_gt 0.0245
_refine_ls_shift/su_max 0.001
_refine_ls_shift/su_mean 0.000
_refine_ls_structure_factor_coef Fsqd
_refine_ls_weighting_details 'w=1/[\s^2^(Fo^2^)+(0.0109P)^2^+2.7514P] where P=(Fo^2^+2Fc^2^)/3'
_refine_ls_weighting_scheme calc
_refine_ls_wR_factor_gt 0.0353
_refine_ls_wR_factor_ref 0.0407
_reflns_number_gt 313
_reflns_number_total 422
_reflns_threshold_expression I>2\s(I)
_cod_data_source_file fj2679sup1.cf
_cod_data_source_block I
_cod_original_cell_volume 510.8(2)
_cod_database_code 2239772
_cod_database_fobs_code 2239772
_shelx_space_group_comment
;
The symmetry employed for this shelxl refinement is uniquely defined
by the following loop, which should always be used as a source of
symmetry information in preference to the above space-group names.
They are only intended as comments.
;
_shelxl_version_number .2013

loop_
_space_group_symop_operation_xyz
'x, y, z'
'-x, -y, z+1/2'
'-y, x-y, z'
'-x+y, -x, z'
'x-y, x, z+1/2'
'y, -x+y, z+1/2'
'x-y, -y, -z'
'-x, -x+y, -z'
'y, x, -z'
'-y, -x, -z+1/2'
'x, x-y, -z+1/2'
'-x+y, y, -z+1/2'
'-x, -y, -z'
'x, y, -z-1/2'
'y, -x+y, -z'
'x-y, x, -z'
'-x+y, -x, -z-1/2'
'-y, x-y, -z-1/2'
'-x+y, y, z'
'x, x-y, z'
'-y, -x, z'
'y, x, z-1/2'
'-x, -x+y, z-1/2'
'x-y, -y, z-1/2'

loop_
_atom_site_type_symbol
_atom_site_label
_atom_site_fract_x
_atom_site_fract_y
_atom_site_fract_z
_atom_site_U_iso_or_equiv
_atom_site_adp_type
_atom_site_calc_flag
_atom_site_occupancy
Ni Ni1 0.16717(13) 0.3343(3) 0.08560(3) 0.0076(2) Uani d 1
Ni Ni2 0.1665(2) 0.3330(4) 0.2500 0.0076(3) Uani d 1
Ni Ni3 0.3333 0.6667 0.16728(6) 0.0088(3) Uani d 1
Tb Tb1 0.3333 0.6667 0.52871(2) 0.0108(2) Uani d 0.962(4)
Tb Tb2 0.3333 0.6667 0.67352(2) 0.00849(16) Uani d 1
Ni Ni4 0.0000 0.0000 0.16750(6) 0.0089(3) Uani d 1
Ni Ni5 0.0000 0.0000 0.0000 0.0081(5) Uani d 1

loop_
_atom_site_aniso_label
_atom_site_aniso_U_11
_atom_site_aniso_U_22
_atom_site_aniso_U_33
_atom_site_aniso_U_12
_atom_site_aniso_U_13
_atom_site_aniso_U_23
Ni1 0.0082(4) 0.0065(4) 0.0073(4) 0.0033(2) -0.0001(2) -0.0002(4)
Ni2 0.0096(5) 0.0067(6) 0.0055(5) 0.0033(3) 0.000 0.000
Ni3 0.0111(5) 0.0111(5) 0.0044(7) 0.0055(2) 0.000 0.000
Tb1 0.0114(3) 0.0114(3) 0.0098(3) 0.00568(13) 0.000 0.000
Tb2 0.0083(2) 0.0083(2) 0.0090(3) 0.00413(10) 0.000 0.000
Ni4 0.0103(5) 0.0103(5) 0.0060(7) 0.0052(3) 0.000 0.000
Ni5 0.0100(8) 0.0100(8) 0.0043(9) 0.0050(4) 0.000 0.000

loop_
_atom_type_symbol
_atom_type_description
_atom_type_scat_dispersion_real
_atom_type_scat_dispersion_imag
_atom_type_scat_source
Ni Ni 0.3393 1.1124 'International Tables Vol C Tables 4.2.6.8 and 6.1.1.4'
Tb Tb -0.1723 4.1537 'International Tables Vol C Tables 4.2.6.8 and 6.1.1.4'

loop_
_geom_angle_atom_site_label_1
_geom_angle_atom_site_label_2
_geom_angle_atom_site_label_3
_geom_angle_site_symmetry_1
_geom_angle_site_symmetry_3
_geom_angle
Ni3 Ni1 Ni4 . . 71.74(4)
Ni3 Ni1 Ni1 . 4_565 59.54(3)
Ni4 Ni1 Ni1 . 4_565 120.53(3)
Ni3 Ni1 Ni1 . 3_665 59.54(3)
Ni4 Ni1 Ni1 . 3_665 120.53(3)
Ni1 Ni1 Ni1 4_565 3_665 60.0
Ni3 Ni1 Ni1 . 3 120.46(3)
Ni4 Ni1 Ni1 . 3 59.47(3)
Ni1 Ni1 Ni1 4_565 3 120.0
Ni1 Ni1 Ni1 3_665 3 180.0
Ni3 Ni1 Ni1 . 4 120.46(3)
Ni4 Ni1 Ni1 . 4 59.47(3)
Ni1 Ni1 Ni1 4_565 4 180.0
Ni1 Ni1 Ni1 3_665 4 120.0
Ni1 Ni1 Ni1 3 4 60.0
Ni3 Ni1 Ni5 . . 178.90(5)
Ni4 Ni1 Ni5 . . 109.36(5)
Ni1 Ni1 Ni5 4_565 . 119.56(2)
Ni1 Ni1 Ni5 3_665 . 119.56(2)
Ni1 Ni1 Ni5 3 . 60.44(2)
Ni1 Ni1 Ni5 4 . 60.44(2)
Ni3 Ni1 Tb1 . 2_664 113.23(3)
Ni4 Ni1 Tb1 . 2_664 113.09(3)
Ni1 Ni1 Tb1 4_565 2_664 116.01(2)
Ni1 Ni1 Tb1 3_665 2_664 64.16(2)
Ni1 Ni1 Tb1 3 2_664 115.84(2)
Ni1 Ni1 Tb1 4 2_664 63.99(2)
Ni5 Ni1 Tb1 . 2_664 66.43(2)
Ni3 Ni1 Tb1 . 2_564 113.23(3)
Ni4 Ni1 Tb1 . 2_564 113.09(3)
Ni1 Ni1 Tb1 4_565 2_564 64.16(2)
Ni1 Ni1 Tb1 3_665 2_564 116.01(2)
Ni1 Ni1 Tb1 3 2_564 63.99(2)
Ni1 Ni1 Tb1 4 2_564 115.84(2)
Ni5 Ni1 Tb1 . 2_564 66.43(2)
Tb1 Ni1 Tb1 2_664 2_564 121.92(4)
Ni3 Ni1 Tb1 . 14_556 116.89(5)
Ni4 Ni1 Tb1 . 14_556 171.37(5)
Ni1 Ni1 Tb1 4_565 14_556 66.606(18)
Ni1 Ni1 Tb1 3_665 14_556 66.606(18)
Ni1 Ni1 Tb1 3 14_556 113.392(18)
Ni1 Ni1 Tb1 4 14_556 113.392(18)
Ni5 Ni1 Tb1 . 14_556 62.01(2)
Tb1 Ni1 Tb1 2_664 14_556 64.488(19)
Tb1 Ni1 Tb1 2_564 14_556 64.490(19)
Ni3 Ni1 Tb2 . 2_664 58.178(19)
Ni4 Ni1 Tb2 . 2_664 58.115(19)
Ni1 Ni1 Tb2 4_565 2_664 112.369(19)
Ni1 Ni1 Tb2 3_665 2_664 67.774(19)
Ni1 Ni1 Tb2 3 2_664 112.228(19)
Ni1 Ni1 Tb2 4 2_664 67.632(19)
Ni5 Ni1 Tb2 . 2_664 122.31(3)
Tb1 Ni1 Tb2 2_664 2_664 69.68(2)
Tb1 Ni1 Tb2 2_564 2_664 168.40(3)
Tb1 Ni1 Tb2 14_556 2_664 125.41(2)
Ni3 Ni1 Tb2 . 2_564 58.179(19)
Ni4 Ni1 Tb2 . 2_564 58.115(19)
Ni1 Ni1 Tb2 4_565 2_564 67.773(19)
Ni1 Ni1 Tb2 3_665 2_564 112.370(19)
Ni1 Ni1 Tb2 3 2_564 67.632(19)
Ni1 Ni1 Tb2 4 2_564 112.228(19)
Ni5 Ni1 Tb2 . 2_564 122.31(3)
Tb1 Ni1 Tb2 2_664 2_564 168.40(3)
Tb1 Ni1 Tb2 2_564 2_564 69.68(2)
Tb1 Ni1 Tb2 14_556 2_564 125.41(2)
Tb2 Ni1 Tb2 2_664 2_564 98.72(3)
Ni4 Ni2 Ni4 14_556 . 108.77(8)
Ni4 Ni2 Ni3 14_556 14_556 71.21(3)
Ni4 Ni2 Ni3 . 14_556 179.98(5)
Ni4 Ni2 Ni3 14_556 . 179.98(11)
Ni4 Ni2 Ni3 . . 71.21(3)
Ni3 Ni2 Ni3 14_556 . 108.81(8)
Ni4 Ni2 Ni2 14_556 3 59.71(3)
Ni4 Ni2 Ni2 . 3 59.72(3)
Ni3 Ni2 Ni2 14_556 3 120.27(3)
Ni3 Ni2 Ni2 . 3 120.27(3)
Ni4 Ni2 Ni2 14_556 4 59.71(3)
Ni4 Ni2 Ni2 . 4 59.72(3)
Ni3 Ni2 Ni2 14_556 4 120.27(3)
Ni3 Ni2 Ni2 . 4 120.27(3)
Ni2 Ni2 Ni2 3 4 60.0
Ni4 Ni2 Ni2 14_556 4_565 120.29(3)
Ni4 Ni2 Ni2 . 4_565 120.28(3)
Ni3 Ni2 Ni2 14_556 4_565 59.73(3)
Ni3 Ni2 Ni2 . 4_565 59.73(3)
Ni2 Ni2 Ni2 3 4_565 120.0
Ni2 Ni2 Ni2 4 4_565 180.0
Ni4 Ni2 Ni2 14_556 3_665 120.29(3)
Ni4 Ni2 Ni2 . 3_665 120.28(3)
Ni3 Ni2 Ni2 14_556 3_665 59.73(3)
Ni3 Ni2 Ni2 . 3_665 59.73(3)
Ni2 Ni2 Ni2 3 3_665 180.0
Ni2 Ni2 Ni2 4 3_665 120.0010(10)
Ni2 Ni2 Ni2 4_565 3_665 60.0
Ni4 Ni2 Tb2 14_556 13_666 60.919(16)
Ni4 Ni2 Tb2 . 13_666 119.12(4)
Ni3 Ni2 Tb2 14_556 13_666 60.876(16)
Ni3 Ni2 Tb2 . 13_666 119.09(4)
Ni2 Ni2 Tb2 3 13_666 113.64(3)
Ni2 Ni2 Tb2 4 13_666 66.40(3)
Ni2 Ni2 Tb2 4_565 13_666 113.60(3)
Ni2 Ni2 Tb2 3_665 13_666 66.36(3)
Ni4 Ni2 Tb2 14_556 2_664 119.12(4)
Ni4 Ni2 Tb2 . 2_664 60.918(16)
Ni3 Ni2 Tb2 14_556 2_664 119.09(4)
Ni3 Ni2 Tb2 . 2_664 60.876(16)
Ni2 Ni2 Tb2 3 2_664 113.64(3)
Ni2 Ni2 Tb2 4 2_664 66.40(3)
Ni2 Ni2 Tb2 4_565 2_664 113.60(3)
Ni2 Ni2 Tb2 3_665 2_664 66.36(3)
Tb2 Ni2 Tb2 13_666 2_664 73.48(2)
Ni4 Ni2 Tb2 14_556 2_564 119.12(4)
Ni4 Ni2 Tb2 . 2_564 60.919(16)
Ni3 Ni2 Tb2 14_556 2_564 119.09(4)
Ni3 Ni2 Tb2 . 2_564 60.876(16)
Ni2 Ni2 Tb2 3 2_564 66.40(3)
Ni2 Ni2 Tb2 4 2_564 113.64(3)
Ni2 Ni2 Tb2 4_565 2_564 66.36(3)
Ni2 Ni2 Tb2 3_665 2_564 113.60(3)
Tb2 Ni2 Tb2 13_666 2_564 179.95(6)
Tb2 Ni2 Tb2 2_664 2_564 106.52(2)
Ni4 Ni2 Tb2 14_556 13_566 60.919(16)
Ni4 Ni2 Tb2 . 13_566 119.12(4)
Ni3 Ni2 Tb2 14_556 13_566 60.877(16)
Ni3 Ni2 Tb2 . 13_566 119.09(4)
Ni2 Ni2 Tb2 3 13_566 66.40(3)
Ni2 Ni2 Tb2 4 13_566 113.64(3)
Ni2 Ni2 Tb2 4_565 13_566 66.36(3)
Ni2 Ni2 Tb2 3_665 13_566 113.60(3)
Tb2 Ni2 Tb2 13_666 13_566 106.52(2)
Tb2 Ni2 Tb2 2_664 13_566 179.95(6)
Tb2 Ni2 Tb2 2_564 13_566 73.48(2)
Ni1 Ni3 Ni1 . 4_565 60.92(5)
Ni1 Ni3 Ni1 . 3_665 60.92(5)
Ni1 Ni3 Ni1 4_565 3_665 60.92(5)
Ni1 Ni3 Ni2 . 4_565 146.063(17)
Ni1 Ni3 Ni2 4_565 4_565 108.58(4)
Ni1 Ni3 Ni2 3_665 4_565 146.064(17)
Ni1 Ni3 Ni2 . 3_665 146.063(17)
Ni1 Ni3 Ni2 4_565 3_665 146.063(17)
Ni1 Ni3 Ni2 3_665 3_665 108.58(4)
Ni2 Ni3 Ni2 4_565 3_665 60.54(6)
Ni1 Ni3 Ni2 . . 108.58(4)
Ni1 Ni3 Ni2 4_565 . 146.063(17)
Ni1 Ni3 Ni2 3_665 . 146.063(17)
Ni2 Ni3 Ni2 4_565 . 60.54(6)
Ni2 Ni3 Ni2 3_665 . 60.54(6)
Ni1 Ni3 Ni4 . 1_565 107.11(4)
Ni1 Ni3 Ni4 4_565 1_565 54.28(4)
Ni1 Ni3 Ni4 3_665 1_565 107.11(4)
Ni2 Ni3 Ni4 4_565 1_565 54.30(5)
Ni2 Ni3 Ni4 3_665 1_565 106.83(4)
Ni2 Ni3 Ni4 . 1_565 106.83(4)
Ni1 Ni3 Ni4 . 1_665 107.11(4)
Ni1 Ni3 Ni4 4_565 1_665 107.11(4)
Ni1 Ni3 Ni4 3_665 1_665 54.28(4)
Ni2 Ni3 Ni4 4_565 1_665 106.83(4)
Ni2 Ni3 Ni4 3_665 1_665 54.30(5)
Ni2 Ni3 Ni4 . 1_665 106.83(4)
Ni4 Ni3 Ni4 1_565 1_665 120.0
Ni1 Ni3 Ni4 . . 54.28(4)
Ni1 Ni3 Ni4 4_565 . 107.11(4)
Ni1 Ni3 Ni4 3_665 . 107.11(4)
Ni2 Ni3 Ni4 4_565 . 106.83(4)
Ni2 Ni3 Ni4 3_665 . 106.83(4)
Ni2 Ni3 Ni4 . . 54.30(5)
Ni4 Ni3 Ni4 1_565 . 120.0
Ni4 Ni3 Ni4 1_665 . 120.0
Ni1 Ni3 Tb2 . 2_664 75.55(2)
Ni1 Ni3 Tb2 4_565 2_664 128.85(6)
Ni1 Ni3 Tb2 3_665 2_664 75.55(2)
Ni2 Ni3 Tb2 4_565 2_664 122.57(6)
Ni2 Ni3 Tb2 3_665 2_664 70.52(2)
Ni2 Ni3 Tb2 . 2_664 70.52(2)
Ni4 Ni3 Tb2 1_565 2_664 176.87(7)
Ni4 Ni3 Tb2 1_665 2_664 60.039(2)
Ni4 Ni3 Tb2 . 2_664 60.040(2)
Ni1 Ni3 Tb2 . 2_674 128.85(6)
Ni1 Ni3 Tb2 4_565 2_674 75.55(2)
Ni1 Ni3 Tb2 3_665 2_674 75.55(2)
Ni2 Ni3 Tb2 4_565 2_674 70.52(2)
Ni2 Ni3 Tb2 3_665 2_674 70.52(2)
Ni2 Ni3 Tb2 . 2_674 122.57(6)
Ni4 Ni3 Tb2 1_565 2_674 60.039(2)
Ni4 Ni3 Tb2 1_665 2_674 60.040(2)
Ni4 Ni3 Tb2 . 2_674 176.87(7)
Tb2 Ni3 Tb2 2_664 2_674 119.725(6)
Ni1 Ni3 Tb2 . 2_564 75.55(2)
Ni1 Ni3 Tb2 4_565 2_564 75.55(2)
Ni1 Ni3 Tb2 3_665 2_564 128.85(6)
Ni2 Ni3 Tb2 4_565 2_564 70.52(2)
Ni2 Ni3 Tb2 3_665 2_564 122.57(6)
Ni2 Ni3 Tb2 . 2_564 70.52(2)
Ni4 Ni3 Tb2 1_565 2_564 60.039(2)
Ni4 Ni3 Tb2 1_665 2_564 176.87(7)
Ni4 Ni3 Tb2 . 2_564 60.040(2)
Tb2 Ni3 Tb2 2_664 2_564 119.725(6)
Tb2 Ni3 Tb2 2_674 2_564 119.724(6)
Ni1 Tb1 Ni1 5_665 6_565 51.68(5)
Ni1 Tb1 Ni1 5_665 2_565 98.43(2)
Ni1 Tb1 Ni1 6_565 2_565 52.01(5)
Ni1 Tb1 Ni1 5_665 5 121.92(4)
Ni1 Tb1 Ni1 6_565 5 98.43(2)
Ni1 Tb1 Ni1 2_565 5 51.68(5)
Ni1 Tb1 Ni1 5_665 2_665 52.01(5)
Ni1 Tb1 Ni1 6_565 2_665 98.43(2)
Ni1 Tb1 Ni1 2_565 2_665 121.92(4)
Ni1 Tb1 Ni1 5 2_665 98.43(2)
Ni1 Tb1 Ni1 5_665 6 98.43(2)
Ni1 Tb1 Ni1 6_565 6 121.92(4)
Ni1 Tb1 Ni1 2_565 6 98.43(2)
Ni1 Tb1 Ni1 5 6 52.01(5)
Ni1 Tb1 Ni1 2_665 6 51.68(5)
Ni1 Tb1 Ni5 5_665 2_565 96.49(2)
Ni1 Tb1 Ni5 6_565 2_565 51.64(2)
Ni1 Tb1 Ni5 2_565 2_565 51.64(2)
Ni1 Tb1 Ni5 5 2_565 96.49(2)
Ni1 Tb1 Ni5 2_665 2_565 148.32(2)
Ni1 Tb1 Ni5 6 2_565 148.32(2)
Ni1 Tb1 Ni5 5_665 2 148.32(2)
Ni1 Tb1 Ni5 6_565 2 148.32(2)
Ni1 Tb1 Ni5 2_565 2 96.49(2)
Ni1 Tb1 Ni5 5 2 51.64(2)
Ni1 Tb1 Ni5 2_665 2 96.49(2)
Ni1 Tb1 Ni5 6 2 51.64(2)
Ni5 Tb1 Ni5 2_565 2 114.616(9)
Ni1 Tb1 Ni5 5_665 2_665 51.64(2)
Ni1 Tb1 Ni5 6_565 2_665 96.49(2)
Ni1 Tb1 Ni5 2_565 2_665 148.32(2)
Ni1 Tb1 Ni5 5 2_665 148.32(2)
Ni1 Tb1 Ni5 2_665 2_665 51.64(2)
Ni1 Tb1 Ni5 6 2_665 96.49(2)
Ni5 Tb1 Ni5 2_565 2_665 114.616(9)
Ni5 Tb1 Ni5 2 2_665 114.617(9)
Ni1 Tb1 Ni1 5_665 17_566 115.511(19)
Ni1 Tb1 Ni1 6_565 17_566 94.85(3)
Ni1 Tb1 Ni1 2_565 17_566 94.85(3)
Ni1 Tb1 Ni1 5 17_566 115.511(19)
Ni1 Tb1 Ni1 2_665 17_566 141.157(16)
Ni1 Tb1 Ni1 6 17_566 141.157(16)
Ni5 Tb1 Ni1 2_565 17_566 49.07(2)
Ni5 Tb1 Ni1 2 17_566 90.753(19)
Ni5 Tb1 Ni1 2_665 17_566 90.753(19)
Ni1 Tb1 Ni1 5_665 14_556 141.157(16)
Ni1 Tb1 Ni1 6_565 14_556 141.157(16)
Ni1 Tb1 Ni1 2_565 14_556 115.511(19)
Ni1 Tb1 Ni1 5 14_556 94.85(3)
Ni1 Tb1 Ni1 2_665 14_556 115.511(19)
Ni1 Tb1 Ni1 6 14_556 94.85(3)
Ni5 Tb1 Ni1 2_565 14_556 90.753(18)
Ni5 Tb1 Ni1 2 14_556 49.07(2)
Ni5 Tb1 Ni1 2_665 14_556 90.753(19)
Ni1 Tb1 Ni1 17_566 14_556 46.79(4)
Ni1 Tb1 Ni1 5_665 18_666 94.85(3)
Ni1 Tb1 Ni1 6_565 18_666 115.511(19)
Ni1 Tb1 Ni1 2_565 18_666 141.157(16)
Ni1 Tb1 Ni1 5 18_666 141.157(16)
Ni1 Tb1 Ni1 2_665 18_666 94.85(3)
Ni1 Tb1 Ni1 6 18_666 115.511(19)
Ni5 Tb1 Ni1 2_565 18_666 90.753(19)
Ni5 Tb1 Ni1 2 18_666 90.753(18)
Ni5 Tb1 Ni1 2_665 18_666 49.07(2)
Ni1 Tb1 Ni1 17_566 18_666 46.79(4)
Ni1 Tb1 Ni1 14_556 18_666 46.79(4)
Ni4 Tb2 Ni4 2_565 2 119.744(6)
Ni4 Tb2 Ni4 2_565 2_665 119.744(6)
Ni4 Tb2 Ni4 2 2_665 119.744(6)
Ni4 Tb2 Ni3 2_565 2_665 174.07(5)
Ni4 Tb2 Ni3 2 2_665 59.9120(10)
Ni4 Tb2 Ni3 2_665 2_665 59.9120(10)
Ni4 Tb2 Ni3 2_565 2_565 59.911(2)
Ni4 Tb2 Ni3 2 2_565 59.912(2)
Ni4 Tb2 Ni3 2_665 2_565 174.07(5)
Ni3 Tb2 Ni3 2_665 2_565 119.726(6)
Ni4 Tb2 Ni3 2_565 2_675 59.911(2)
Ni4 Tb2 Ni3 2 2_675 174.07(5)
Ni4 Tb2 Ni3 2_665 2_675 59.9120(10)
Ni3 Tb2 Ni3 2_665 2_675 119.726(6)
Ni3 Tb2 Ni3 2_565 2_675 119.725(6)
Ni4 Tb2 Ni2 2_565 15_566 48.48(3)
Ni4 Tb2 Ni2 2 15_566 136.32(4)
Ni4 Tb2 Ni2 2_665 15_566 91.77(4)
Ni3 Tb2 Ni2 2_665 15_566 136.45(4)
Ni3 Tb2 Ni2 2_565 15_566 91.78(4)
Ni3 Tb2 Ni2 2_675 15_566 48.60(3)
Ni4 Tb2 Ni2 2_565 16_556 91.77(4)
Ni4 Tb2 Ni2 2 16_556 48.48(3)
Ni4 Tb2 Ni2 2_665 16_556 136.32(4)
Ni3 Tb2 Ni2 2_665 16_556 91.78(4)
Ni3 Tb2 Ni2 2_565 16_556 48.60(3)
Ni3 Tb2 Ni2 2_675 16_556 136.45(4)
Ni2 Tb2 Ni2 15_566 16_556 87.891(17)
Ni4 Tb2 Ni2 2_565 13_666 136.32(4)
Ni4 Tb2 Ni2 2 13_666 91.77(4)
Ni4 Tb2 Ni2 2_665 13_666 48.48(3)
Ni3 Tb2 Ni2 2_665 13_666 48.60(3)
Ni3 Tb2 Ni2 2_565 13_666 136.45(4)
Ni3 Tb2 Ni2 2_675 13_666 91.78(4)
Ni2 Tb2 Ni2 15_566 13_666 87.891(17)
Ni2 Tb2 Ni2 16_556 13_666 87.891(17)
Ni4 Tb2 Ni2 2_565 16_666 91.77(4)
Ni4 Tb2 Ni2 2 16_666 136.32(4)
Ni4 Tb2 Ni2 2_665 16_666 48.48(3)
Ni3 Tb2 Ni2 2_665 16_666 91.78(4)
Ni3 Tb2 Ni2 2_565 16_666 136.45(4)
Ni3 Tb2 Ni2 2_675 16_666 48.60(3)
Ni2 Tb2 Ni2 15_566 16_666 47.29(6)
Ni2 Tb2 Ni2 16_556 16_666 106.52(2)
Ni2 Tb2 Ni2 13_666 16_666 47.19(6)
Ni4 Tb2 Ni2 2_565 13_566 48.48(3)
Ni4 Tb2 Ni2 2 13_566 91.77(4)
Ni4 Tb2 Ni2 2_665 13_566 136.32(4)
Ni3 Tb2 Ni2 2_665 13_566 136.45(4)
Ni3 Tb2 Ni2 2_565 13_566 48.60(3)
Ni3 Tb2 Ni2 2_675 13_566 91.78(4)
Ni2 Tb2 Ni2 15_566 13_566 47.19(6)
Ni2 Tb2 Ni2 16_556 13_566 47.29(6)
Ni2 Tb2 Ni2 13_666 13_566 106.52(2)
Ni2 Tb2 Ni2 16_666 13_566 87.891(17)
Ni4 Tb2 Ni2 2_565 15_556 136.32(4)
Ni4 Tb2 Ni2 2 15_556 48.48(3)
Ni4 Tb2 Ni2 2_665 15_556 91.77(4)
Ni3 Tb2 Ni2 2_665 15_556 48.60(3)
Ni3 Tb2 Ni2 2_565 15_556 91.78(4)
Ni3 Tb2 Ni2 2_675 15_556 136.45(4)
Ni2 Tb2 Ni2 15_566 15_556 106.52(2)
Ni2 Tb2 Ni2 16_556 15_556 47.19(6)
Ni2 Tb2 Ni2 13_666 15_556 47.29(6)
Ni2 Tb2 Ni2 16_666 15_556 87.891(17)
Ni2 Tb2 Ni2 13_566 15_556 87.891(17)
Ni1 Ni4 Ni1 . 3 61.06(5)
Ni1 Ni4 Ni1 . 4 61.06(5)
Ni1 Ni4 Ni1 3 4 61.06(5)
Ni1 Ni4 Ni2 . . 108.47(4)
Ni1 Ni4 Ni2 3 . 146.016(17)
Ni1 Ni4 Ni2 4 . 146.016(17)
Ni1 Ni4 Ni2 . 4 146.016(17)
Ni1 Ni4 Ni2 3 4 146.015(17)
Ni1 Ni4 Ni2 4 4 108.47(4)
Ni2 Ni4 Ni2 . 4 60.57(6)
Ni1 Ni4 Ni2 . 3 146.015(17)
Ni1 Ni4 Ni2 3 3 108.47(4)
Ni1 Ni4 Ni2 4 3 146.016(17)
Ni2 Ni4 Ni2 . 3 60.57(6)
Ni2 Ni4 Ni2 4 3 60.57(6)
Ni1 Ni4 Ni3 . 1_445 106.97(4)
Ni1 Ni4 Ni3 3 1_445 53.98(4)
Ni1 Ni4 Ni3 4 1_445 106.97(4)
Ni2 Ni4 Ni3 . 1_445 107.02(4)
Ni2 Ni4 Ni3 4 1_445 107.02(4)
Ni2 Ni4 Ni3 3 1_445 54.49(5)
Ni1 Ni4 Ni3 . . 53.98(4)
Ni1 Ni4 Ni3 3 . 106.97(4)
Ni1 Ni4 Ni3 4 . 106.97(4)
Ni2 Ni4 Ni3 . . 54.49(5)
Ni2 Ni4 Ni3 4 . 107.02(4)
Ni2 Ni4 Ni3 3 . 107.02(4)
Ni3 Ni4 Ni3 1_445 . 120.0
Ni1 Ni4 Ni3 . 1_545 106.97(4)
Ni1 Ni4 Ni3 3 1_545 106.97(4)
Ni1 Ni4 Ni3 4 1_545 53.98(4)
Ni2 Ni4 Ni3 . 1_545 107.02(4)
Ni2 Ni4 Ni3 4 1_545 54.49(5)
Ni2 Ni4 Ni3 3 1_545 107.02(4)
Ni3 Ni4 Ni3 1_445 1_545 120.0
Ni3 Ni4 Ni3 . 1_545 120.0
Ni1 Ni4 Tb2 . 2_664 75.42(2)
Ni1 Ni4 Tb2 3 2_664 128.83(6)
Ni1 Ni4 Tb2 4 2_664 75.42(2)
Ni2 Ni4 Tb2 . 2_664 70.60(2)
Ni2 Ni4 Tb2 4 2_664 70.60(2)
Ni2 Ni4 Tb2 3 2_664 122.70(6)
Ni3 Ni4 Tb2 1_445 2_664 177.19(7)
Ni3 Ni4 Tb2 . 2_664 60.049(2)
Ni3 Ni4 Tb2 1_545 2_664 60.049(2)
Ni1 Ni4 Tb2 . 2_554 128.83(6)
Ni1 Ni4 Tb2 3 2_554 75.42(2)
Ni1 Ni4 Tb2 4 2_554 75.42(2)
Ni2 Ni4 Tb2 . 2_554 122.70(6)
Ni2 Ni4 Tb2 4 2_554 70.60(2)
Ni2 Ni4 Tb2 3 2_554 70.60(2)
Ni3 Ni4 Tb2 1_445 2_554 60.048(2)
Ni3 Ni4 Tb2 . 2_554 177.19(7)
Ni3 Ni4 Tb2 1_545 2_554 60.049(2)
Tb2 Ni4 Tb2 2_664 2_554 119.745(6)
Ni1 Ni4 Tb2 . 2_564 75.42(2)
Ni1 Ni4 Tb2 3 2_564 75.42(2)
Ni1 Ni4 Tb2 4 2_564 128.83(6)
Ni2 Ni4 Tb2 . 2_564 70.60(2)
Ni2 Ni4 Tb2 4 2_564 122.70(6)
Ni2 Ni4 Tb2 3 2_564 70.60(2)
Ni3 Ni4 Tb2 1_445 2_564 60.049(2)
Ni3 Ni4 Tb2 . 2_564 60.049(2)
Ni3 Ni4 Tb2 1_545 2_564 177.19(7)
Tb2 Ni4 Tb2 2_664 2_564 119.743(6)
Tb2 Ni4 Tb2 2_554 2_564 119.743(6)
Ni1 Ni5 Ni1 13 16 59.12(4)
Ni1 Ni5 Ni1 13 4 120.88(4)
Ni1 Ni5 Ni1 16 4 180.00(2)
Ni1 Ni5 Ni1 13 3 120.88(4)
Ni1 Ni5 Ni1 16 3 120.88(4)
Ni1 Ni5 Ni1 4 3 59.12(4)
Ni1 Ni5 Ni1 13 15 59.12(4)
Ni1 Ni5 Ni1 16 15 59.12(4)
Ni1 Ni5 Ni1 4 15 120.88(4)
Ni1 Ni5 Ni1 3 15 180.00(2)
Ni1 Ni5 Ni1 13 . 180.0
Ni1 Ni5 Ni1 16 . 120.88(4)
Ni1 Ni5 Ni1 4 . 59.12(4)
Ni1 Ni5 Ni1 3 . 59.12(4)
Ni1 Ni5 Ni1 15 . 120.88(4)
Ni1 Ni5 Tb1 13 14_446 61.922(12)
Ni1 Ni5 Tb1 16 14_446 61.922(12)
Ni1 Ni5 Tb1 4 14_446 118.078(12)
Ni1 Ni5 Tb1 3 14_446 68.92(3)
Ni1 Ni5 Tb1 15 14_446 111.08(3)
Ni1 Ni5 Tb1 . 14_446 118.078(12)
Ni1 Ni5 Tb1 13 2_664 118.078(12)
Ni1 Ni5 Tb1 16 2_664 118.078(12)
Ni1 Ni5 Tb1 4 2_664 61.922(12)
Ni1 Ni5 Tb1 3 2_664 111.08(3)
Ni1 Ni5 Tb1 15 2_664 68.92(3)
Ni1 Ni5 Tb1 . 2_664 61.922(12)
Tb1 Ni5 Tb1 14_446 2_664 180.00(2)
Ni1 Ni5 Tb1 13 14_556 111.08(3)
Ni1 Ni5 Tb1 16 14_556 61.922(12)
Ni1 Ni5 Tb1 4 14_556 118.078(12)
Ni1 Ni5 Tb1 3 14_556 118.078(12)
Ni1 Ni5 Tb1 15 14_556 61.922(12)
Ni1 Ni5 Tb1 . 14_556 68.92(3)
Tb1 Ni5 Tb1 14_446 14_556 114.616(9)
Tb1 Ni5 Tb1 2_664 14_556 65.384(9)
Ni1 Ni5 Tb1 13 2_554 68.92(3)
Ni1 Ni5 Tb1 16 2_554 118.078(12)
Ni1 Ni5 Tb1 4 2_554 61.922(12)
Ni1 Ni5 Tb1 3 2_554 61.922(12)
Ni1 Ni5 Tb1 15 2_554 118.078(12)
Ni1 Ni5 Tb1 . 2_554 111.08(3)
Tb1 Ni5 Tb1 14_446 2_554 65.384(9)
Tb1 Ni5 Tb1 2_664 2_554 114.616(9)
Tb1 Ni5 Tb1 14_556 2_554 180.00(2)
Ni1 Ni5 Tb1 13 2_564 118.078(12)
Ni1 Ni5 Tb1 16 2_564 68.92(3)
Ni1 Ni5 Tb1 4 2_564 111.08(3)
Ni1 Ni5 Tb1 3 2_564 61.922(12)
Ni1 Ni5 Tb1 15 2_564 118.078(12)
Ni1 Ni5 Tb1 . 2_564 61.922(12)
Tb1 Ni5 Tb1 14_446 2_564 65.385(9)
Tb1 Ni5 Tb1 2_664 2_564 114.615(9)
Tb1 Ni5 Tb1 14_556 2_564 65.385(9)
Tb1 Ni5 Tb1 2_554 2_564 114.615(9)
Ni1 Ni5 Tb1 13 14_546 61.922(12)
Ni1 Ni5 Tb1 16 14_546 111.08(3)
Ni1 Ni5 Tb1 4 14_546 68.92(3)
Ni1 Ni5 Tb1 3 14_546 118.078(12)
Ni1 Ni5 Tb1 15 14_546 61.922(12)
Ni1 Ni5 Tb1 . 14_546 118.078(12)
Tb1 Ni5 Tb1 14_446 14_546 114.615(9)
Tb1 Ni5 Tb1 2_664 14_546 65.385(9)
Tb1 Ni5 Tb1 14_556 14_546 114.615(9)
Tb1 Ni5 Tb1 2_554 14_546 65.385(9)
Tb1 Ni5 Tb1 2_564 14_546 180.00(2)

loop_
_geom_bond_atom_site_label_1
_geom_bond_atom_site_label_2
_geom_bond_site_symmetry_2
_geom_bond_distance
Ni1 Ni3 . 2.4309(15)
Ni1 Ni4 . 2.4403(15)
Ni1 Ni1 4_565 2.465(2)
Ni1 Ni1 3_665 2.465(2)
Ni1 Ni1 3 2.479(2)
Ni1 Ni1 4 2.479(2)
Ni1 Ni5 . 2.5129(10)
Ni1 Tb1 2_664 2.8274(7)
Ni1 Tb1 2_564 2.8275(7)
Ni1 Tb1 14_556 3.1036(12)
Ni1 Tb2 2_664 3.2576(8)
Ni1 Tb2 2_564 3.2576(8)
Ni2 Ni4 14_556 2.4485(16)
Ni2 Ni4 . 2.4486(16)
Ni2 Ni3 14_556 2.4545(16)
Ni2 Ni3 . 2.4545(16)
Ni2 Ni2 3 2.470(3)
Ni2 Ni2 4 2.470(3)
Ni2 Ni2 4_565 2.474(3)
Ni2 Ni2 3_665 2.474(3)
Ni2 Tb2 13_666 3.0848(6)
Ni2 Tb2 2_664 3.0848(6)
Ni2 Tb2 2_564 3.0848(6)
Ni2 Tb2 13_566 3.0848(6)
Ni3 Ni1 4_565 2.4310(15)
Ni3 Ni1 3_665 2.4310(15)
Ni3 Ni2 4_565 2.4545(16)
Ni3 Ni2 3_665 2.4545(16)
Ni3 Ni4 1_565 2.8544(6)
Ni3 Ni4 1_665 2.8544(6)
Ni3 Ni4 . 2.8544(6)
Ni3 Tb2 2_664 2.8584(6)
Ni3 Tb2 2_674 2.8584(6)
Ni3 Tb2 2_564 2.8584(6)
Tb1 Ni1 5_665 2.8274(7)
Tb1 Ni1 6_565 2.8274(7)
Tb1 Ni1 2_565 2.8274(7)
Tb1 Ni1 5 2.8274(7)
Tb1 Ni1 2_665 2.8274(7)
Tb1 Ni1 6 2.8274(7)
Tb1 Ni5 2_565 2.9373(6)
Tb1 Ni5 2 2.9373(6)
Tb1 Ni5 2_665 2.9373(6)
Tb1 Ni1 17_566 3.1036(12)
Tb1 Ni1 14_556 3.1036(12)
Tb1 Ni1 18_666 3.1036(12)
Tb2 Ni4 2_565 2.8581(6)
Tb2 Ni4 2 2.8581(6)
Tb2 Ni4 2_665 2.8581(6)
Tb2 Ni3 2_665 2.8584(6)
Tb2 Ni3 2_565 2.8584(6)
Tb2 Ni3 2_675 2.8584(6)
Tb2 Ni2 15_566 3.0848(6)
Tb2 Ni2 16_556 3.0848(6)
Tb2 Ni2 13_666 3.0848(6)
Tb2 Ni2 16_666 3.0849(6)
Tb2 Ni2 13_566 3.0849(6)
Tb2 Ni2 15_556 3.0849(6)
Ni4 Ni1 3 2.4403(15)
Ni4 Ni1 4 2.4403(15)
Ni4 Ni2 4 2.4486(16)
Ni4 Ni2 3 2.4486(16)
Ni4 Ni3 1_445 2.8544(6)
Ni4 Ni3 1_545 2.8544(6)
Ni4 Tb2 2_664 2.8581(6)
Ni4 Tb2 2_554 2.8581(6)
Ni4 Tb2 2_564 2.8581(6)
Ni5 Ni1 13 2.5129(10)
Ni5 Ni1 16 2.5129(10)
Ni5 Ni1 4 2.5129(10)
Ni5 Ni1 3 2.5129(10)
Ni5 Ni1 15 2.5129(10)
Ni5 Tb1 14_446 2.9373(6)
Ni5 Tb1 2_664 2.9373(6)
Ni5 Tb1 14_556 2.9373(6)
Ni5 Tb1 2_554 2.9373(6)
Ni5 Tb1 2_564 2.9373(6)
Ni5 Tb1 14_546 2.9373(6)
